data_7201210
loop_
_publ_author_name
'Pigge, F. Christopher'
'Dighe, Mayuri K.'
'Swenson, Dale C.'

_publ_section_title
;
 A 1D crystalline organic polyrotaxane formed via hydrogen
 bond-mediated self-assembly of a conformationally flexible
 tri-carboxylic acid
;
_journal_issue 7
_journal_name_full CrystEngComm
_journal_page_first 1227
_journal_paper_doi 10.1039/b906196g
_journal_volume 11
_journal_year 2009
_chemical_formula_moiety 'C30 H18 O9'
_chemical_formula_sum 'C30 H18 O9'
_chemical_formula_weight 522.44
_chemical_name_systematic
;
?
;
_space_group_IT_number 2
_symmetry_cell_setting triclinic
_symmetry_space_group_name_Hall '-P 1'
_symmetry_space_group_name_H-M 'P -1'
_atom_sites_solution_hydrogens geom
_atom_sites_solution_primary direct
_atom_sites_solution_secondary difmap
_audit_creation_method SHELXL-97
_cell_angle_alpha 103.301(5)
_cell_angle_beta 94.507(5)
_cell_angle_gamma 108.265(5)
_cell_formula_units_Z 2
_cell_length_a 7.4264(8)
_cell_length_b 11.3620(12)
_cell_length_c 15.2805(16)
_cell_measurement_reflns_used 5259
_cell_measurement_temperature 190(2)
_cell_measurement_theta_max 27.5
_cell_measurement_theta_min 1.0
_cell_volume 1175.6(2)
_computing_cell_refinement 'HKL Scalepack (Otwinowski & Minor, 1997)'
_computing_data_collection 'Collect (Nonius BV< 1997-2000)'
_computing_data_reduction 'HKL Denzo, Scalepack (Otwinowski & Minor, 1997)'
_computing_molecular_graphics 'SHELXTL v6.2 (Sheldrick, 2008)'
_computing_publication_material 'SHELXTL v6.2 (Sheldrick, 2008)'
_computing_structure_refinement 'SHELXTL v6.2 (Sheldrick, 2008)'
_computing_structure_solution 'SHELXTL v6.2 (Sheldrick, 2008)'
_diffrn_ambient_temperature 190(2)
_diffrn_detector_area_resol_mean 9
_diffrn_measured_fraction_theta_full 0.998
_diffrn_measured_fraction_theta_max 0.998
_diffrn_measurement_device_type 'Nonius KappaCCD'
_diffrn_measurement_method 'CCD phi and omega scans'
_diffrn_radiation_monochromator graphite
_diffrn_radiation_source 'fine-focus sealed tube'
_diffrn_radiation_type MoK\a
_diffrn_radiation_wavelength 0.71073
_diffrn_reflns_av_R_equivalents 0.0205
_diffrn_reflns_av_sigmaI/netI 0.0339
_diffrn_reflns_limit_h_max 8
_diffrn_reflns_limit_h_min -8
_diffrn_reflns_limit_k_max 13
_diffrn_reflns_limit_k_min -13
_diffrn_reflns_limit_l_max 18
_diffrn_reflns_limit_l_min -18
_diffrn_reflns_number 28836
_diffrn_reflns_theta_full 25.0
_diffrn_reflns_theta_max 25.0
_diffrn_reflns_theta_min 1.4
_diffrn_standards_number 0
_exptl_absorpt_coefficient_mu 0.110
_exptl_absorpt_correction_T_max 0.9772
_exptl_absorpt_correction_T_min 0.9593
_exptl_absorpt_correction_type multi-scan
_exptl_absorpt_process_details 'HKL Scalepack (Otwinowski & Minor, 1997)'
_exptl_crystal_colour 'pale orange'
_exptl_crystal_density_diffrn 1.476
_exptl_crystal_density_method 'not measured'
_exptl_crystal_description prism
_exptl_crystal_F_000 540
_exptl_crystal_size_max 0.38
_exptl_crystal_size_mid 0.24
_exptl_crystal_size_min 0.21
_refine_diff_density_max 0.185
_refine_diff_density_min -0.324
_refine_diff_density_rms 0.048
_refine_ls_extinction_method none
_refine_ls_goodness_of_fit_ref 1.066
_refine_ls_hydrogen_treatment constr
_refine_ls_matrix_type full
_refine_ls_number_parameters 352
_refine_ls_number_reflns 4135
_refine_ls_number_restraints 0
_refine_ls_restrained_S_all 1.066
_refine_ls_R_factor_all 0.0672
_refine_ls_R_factor_gt 0.0464
_refine_ls_shift/su_max 0.000
_refine_ls_shift/su_mean 0.000
_refine_ls_structure_factor_coef Fsqd
_refine_ls_weighting_details 'calc w=1/[\s^2^(Fo^2^)+(0.0725P)^2^+0.2722P] where P=(Fo^2^+2Fc^2^)/3'
_refine_ls_weighting_scheme calc
_refine_ls_wR_factor_gt 0.1182
_refine_ls_wR_factor_ref 0.1331
_reflns_number_gt 3069
_reflns_number_total 4135
_reflns_threshold_expression >2sigma(I)
_cod_data_source_file b906196g.txt
_cod_data_source_block fcp86
_cod_depositor_comments
;
The following automatic conversions were performed:
'_symmetry_cell_setting' value 'Triclinic' changed to 'triclinic'
according to '/home/saulius/struct/CIF-dictionaries/cif_core.dic'
dictionary named 'cif_core.dic' version 2.4.1 from 2010-06-29.

Automatic conversion script
Id: cif_fix_enum 1527 2010-12-29 10:47:43Z saulius 

The following automatic conversions were performed:

'_exptl_absorpt_correction_type' tag value 'multi-scans' was replaced
with 'multi-scan' value.

Automatic conversion script
Id: cif_fix_values 1646 2011-03-28 12:23:43Z adriana 
;
_cod_database_code 7201210

loop_
_symmetry_equiv_pos_as_xyz
'x, y, z'
'-x, -y, -z'

loop_
_atom_site_label
_atom_site_type_symbol
_atom_site_fract_x
_atom_site_fract_y
_atom_site_fract_z
_atom_site_U_iso_or_equiv
_atom_site_adp_type
_atom_site_occupancy
_atom_site_symmetry_multiplicity
_atom_site_calc_flag
_atom_site_refinement_flags
_atom_site_disorder_assembly
_atom_site_disorder_group
C1 C 0.8009(3) -0.05206(18) 0.60156(13) 0.0318(5) Uani 1 1 d . . .
C2 C 0.9789(3) -0.04269(18) 0.64499(13) 0.0324(5) Uani 1 1 d . . .
H2 H 1.0853 0.0345 0.6549 0.039 Uiso 1 1 calc R . .
C3 C 1.0023(3) -0.14506(18) 0.67390(13) 0.0318(5) Uani 1 1 d . . .
C4 C 0.8433(3) -0.25581(18) 0.66109(13) 0.0308(4) Uani 1 1 d . . .
H4 H 0.8589 -0.3272 0.6791 0.037 Uiso 1 1 calc R . .
C5 C 0.6622(3) -0.26445(18) 0.62260(13) 0.0309(4) Uani 1 1 d . . .
C6 C 0.6428(3) -0.16282(18) 0.59063(13) 0.0325(5) Uani 1 1 d . . .
H6 H 0.5212 -0.1692 0.5613 0.039 Uiso 1 1 calc R . .
C7 C 0.7793(3) 0.05176(19) 0.55974(14) 0.0335(5) Uani 1 1 d . . .
O7 O 0.6973(2) 0.02170(14) 0.48110(10) 0.0440(4) Uani 1 1 d . . .
C8 C 1.1905(3) -0.14775(19) 0.71457(14) 0.0353(5) Uani 1 1 d . . .
O8 O 1.2303(2) -0.24495(14) 0.68776(12) 0.0520(4) Uani 1 1 d . . .
C9 C 0.4925(3) -0.38641(19) 0.60645(14) 0.0334(5) Uani 1 1 d . . .
O9 O 0.3607(2) -0.41410(14) 0.54404(10) 0.0436(4) Uani 1 1 d . . .
C11 C 0.8629(3) 0.18926(19) 0.61411(14) 0.0322(5) Uani 1 1 d . . .
C12 C 0.9202(3) 0.22471(18) 0.70799(14) 0.0329(5) Uani 1 1 d . . .
H12 H 0.9045 0.1602 0.7396 0.039 Uiso 1 1 calc R . .
C13 C 1.0000(3) 0.35318(18) 0.75576(14) 0.0334(5) Uani 1 1 d . . .
C14 C 1.0202(3) 0.44801(19) 0.70965(15) 0.0372(5) Uani 1 1 d . . .
H14 H 1.0760 0.5363 0.7421 0.045 Uiso 1 1 calc R . .
C15 C 0.9589(3) 0.4134(2) 0.61672(15) 0.0381(5) Uani 1 1 d . . .
H15 H 0.9700 0.4782 0.5857 0.046 Uiso 1 1 calc R . .
C16 C 0.8816(3) 0.28519(19) 0.56856(14) 0.0359(5) Uani 1 1 d . . .
H16 H 0.8411 0.2621 0.5045 0.043 Uiso 1 1 calc R . .
C17 C 1.0707(3) 0.38873(19) 0.85460(15) 0.0390(5) Uani 1 1 d . . .
O17 O 1.0585(2) 0.30349(14) 0.89549(10) 0.0477(4) Uani 1 1 d . . .
O18 O 1.1460(3) 0.51020(14) 0.89407(11) 0.0571(5) Uani 1 1 d . . .
H18 H 1.1984 0.5212 0.9475 0.086 Uiso 1 1 calc R . .
C21 C 1.3190(3) -0.03958(18) 0.79102(14) 0.0327(5) Uani 1 1 d . . .
C22 C 1.4947(3) -0.04740(19) 0.82365(14) 0.0352(5) Uani 1 1 d . . .
H22 H 1.5345 -0.1151 0.7925 0.042 Uiso 1 1 calc R . .
C23 C 1.6115(3) 0.04258(19) 0.90091(14) 0.0362(5) Uani 1 1 d . . .
C24 C 1.5549(3) 0.1427(2) 0.94600(15) 0.0420(5) Uani 1 1 d . . .
H24 H 1.6352 0.2052 0.9986 0.050 Uiso 1 1 calc R . .
C25 C 1.3807(3) 0.1511(2) 0.91396(15) 0.0423(5) Uani 1 1 d . . .
H25 H 1.3418 0.2195 0.9448 0.051 Uiso 1 1 calc R . .
C26 C 1.2632(3) 0.06049(19) 0.83728(14) 0.0363(5) Uani 1 1 d . . .
H26 H 1.1436 0.0666 0.8161 0.044 Uiso 1 1 calc R . .
C27 C 1.7888(3) 0.0273(2) 0.93943(15) 0.0391(5) Uani 1 1 d . . .
O27 O 1.8330(2) -0.06807(16) 0.89886(11) 0.0529(4) Uani 1 1 d . . .
O28 O 1.8846(2) 0.10852(15) 1.01323(11) 0.0531(4) Uani 1 1 d . . .
H28 H 1.9714 0.0841 1.0332 0.080 Uiso 1 1 calc R . .
C31 C 0.4960(3) -0.47659(18) 0.66359(14) 0.0327(5) Uani 1 1 d . . .
C32 C 0.5811(3) -0.43579(18) 0.75431(13) 0.0326(5) Uani 1 1 d . . .
H32 H 0.6333 -0.3465 0.7845 0.039 Uiso 1 1 calc R . .
C33 C 0.5900(3) -0.52604(19) 0.80106(14) 0.0343(5) Uani 1 1 d . . .
C34 C 0.5139(3) -0.65695(19) 0.75684(14) 0.0394(5) Uani 1 1 d . . .
H34 H 0.5231 -0.7183 0.7884 0.047 Uiso 1 1 calc R . .
C35 C 0.4254(3) -0.69736(19) 0.66723(14) 0.0398(5) Uani 1 1 d . . .
H35 H 0.3724 -0.7867 0.6371 0.048 Uiso 1 1 calc R . .
C36 C 0.4137(3) -0.60830(19) 0.62144(14) 0.0366(5) Uani 1 1 d . . .
H36 H 0.3488 -0.6368 0.5603 0.044 Uiso 1 1 calc R . .
C37 C 0.6892(3) -0.4852(2) 0.89607(15) 0.0405(5) Uani 1 1 d . . .
O37 O 0.6927(3) -0.56644(15) 0.93772(11) 0.0650(5) Uani 1 1 d . . .
O38 O 0.7742(2) -0.36309(13) 0.93168(11) 0.0513(4) Uani 1 1 d . . .
H38 H 0.8343 -0.3504 0.9838 0.077 Uiso 1 1 calc R . .

loop_
_atom_site_aniso_label
_atom_site_aniso_U_11
_atom_site_aniso_U_22
_atom_site_aniso_U_33
_atom_site_aniso_U_23
_atom_site_aniso_U_13
_atom_site_aniso_U_12
C1 0.0328(11) 0.0276(10) 0.0295(11) 0.0045(8) -0.0012(9) 0.0068(8)
C2 0.0307(11) 0.0288(10) 0.0320(11) 0.0059(8) 0.0007(9) 0.0051(8)
C3 0.0292(10) 0.0310(10) 0.0313(11) 0.0041(8) 0.0012(8) 0.0090(8)
C4 0.0323(11) 0.0271(10) 0.0305(11) 0.0056(8) 0.0007(9) 0.0095(8)
C5 0.0293(10) 0.0291(10) 0.0300(11) 0.0053(8) 0.0003(9) 0.0071(8)
C6 0.0292(11) 0.0353(11) 0.0295(11) 0.0050(8) -0.0016(8) 0.0105(9)
C7 0.0297(11) 0.0345(11) 0.0328(12) 0.0083(9) -0.0002(9) 0.0082(9)
O7 0.0465(9) 0.0418(8) 0.0375(9) 0.0111(7) -0.0057(7) 0.0095(7)
C8 0.0302(11) 0.0327(11) 0.0416(12) 0.0095(9) 0.0032(9) 0.0100(9)
O8 0.0418(9) 0.0396(9) 0.0669(11) -0.0009(8) -0.0079(8) 0.0183(7)
C9 0.0289(11) 0.0334(11) 0.0328(11) 0.0048(8) 0.0001(9) 0.0075(9)
O9 0.0339(8) 0.0441(8) 0.0441(9) 0.0127(7) -0.0075(7) 0.0040(7)
C11 0.0285(10) 0.0342(11) 0.0355(12) 0.0126(8) 0.0018(9) 0.0114(8)
C12 0.0327(11) 0.0310(10) 0.0378(12) 0.0131(9) 0.0021(9) 0.0127(9)
C13 0.0346(11) 0.0324(10) 0.0344(11) 0.0090(8) 0.0023(9) 0.0139(9)
C14 0.0362(12) 0.0295(10) 0.0455(13) 0.0101(9) 0.0010(10) 0.0120(9)
C15 0.0395(12) 0.0374(11) 0.0418(13) 0.0183(9) 0.0024(10) 0.0148(9)
C16 0.0349(11) 0.0398(11) 0.0342(12) 0.0128(9) 0.0005(9) 0.0136(9)
C17 0.0467(13) 0.0324(11) 0.0383(12) 0.0071(9) 0.0023(10) 0.0169(10)
O17 0.0678(11) 0.0380(8) 0.0358(8) 0.0099(7) -0.0043(8) 0.0190(8)
O18 0.0883(13) 0.0335(8) 0.0402(9) 0.0032(7) -0.0091(9) 0.0175(9)
C21 0.0267(10) 0.0334(11) 0.0371(12) 0.0131(9) 0.0015(9) 0.0074(9)
C22 0.0309(11) 0.0376(11) 0.0379(12) 0.0123(9) 0.0020(9) 0.0121(9)
C23 0.0309(11) 0.0379(11) 0.0382(12) 0.0158(9) -0.0017(9) 0.0074(9)
C24 0.0433(13) 0.0354(11) 0.0404(13) 0.0096(9) -0.0044(10) 0.0071(10)
C25 0.0440(13) 0.0365(11) 0.0424(13) 0.0052(9) -0.0016(10) 0.0143(10)
C26 0.0298(11) 0.0369(11) 0.0412(12) 0.0121(9) -0.0001(9) 0.0103(9)
C27 0.0308(11) 0.0417(12) 0.0403(13) 0.0148(10) -0.0015(10) 0.0052(10)
O27 0.0424(9) 0.0672(11) 0.0503(10) 0.0120(8) -0.0031(8) 0.0256(8)
O28 0.0406(9) 0.0549(10) 0.0564(11) 0.0178(8) -0.0152(8) 0.0098(8)
C31 0.0272(10) 0.0320(10) 0.0351(11) 0.0070(8) 0.0040(9) 0.0068(8)
C32 0.0309(11) 0.0286(10) 0.0335(11) 0.0043(8) 0.0039(9) 0.0067(8)
C33 0.0342(11) 0.0328(11) 0.0337(11) 0.0081(9) 0.0054(9) 0.0092(9)
C34 0.0441(13) 0.0324(11) 0.0373(12) 0.0098(9) 0.0062(10) 0.0068(10)
C35 0.0425(12) 0.0276(10) 0.0390(12) 0.0046(9) 0.0054(10) 0.0015(9)
C36 0.0330(11) 0.0352(11) 0.0326(11) 0.0041(9) 0.0031(9) 0.0035(9)
C37 0.0470(13) 0.0334(12) 0.0372(12) 0.0089(9) 0.0017(10) 0.0101(10)
O37 0.0984(15) 0.0389(9) 0.0437(10) 0.0146(8) -0.0131(9) 0.0080(9)
O38 0.0687(11) 0.0330(8) 0.0406(9) 0.0010(7) -0.0136(8) 0.0132(8)

loop_
_atom_type_symbol
_atom_type_description
_atom_type_scat_dispersion_real
_atom_type_scat_dispersion_imag
_atom_type_scat_source
C C 0.0033 0.0016 'International Tables Vol C Tables 4.2.6.8 and 6.1.1.4'
H H 0.0000 0.0000 'International Tables Vol C Tables 4.2.6.8 and 6.1.1.4'
O O 0.0106 0.0060 'International Tables Vol C Tables 4.2.6.8 and 6.1.1.4'

loop_
_geom_angle_atom_site_label_1
_geom_angle_atom_site_label_2
_geom_angle_atom_site_label_3
_geom_angle
_geom_angle_site_symmetry_1
_geom_angle_site_symmetry_3
_geom_angle_publ_flag
C2 C1 C6 119.73(18) . . ?
C2 C1 C7 121.05(17) . . ?
C6 C1 C7 119.06(18) . . ?
C3 C2 C1 120.67(17) . . ?
C3 C2 H2 119.7 . . ?
C1 C2 H2 119.7 . . ?
C2 C3 C4 118.76(18) . . ?
C2 C3 C8 124.47(17) . . ?
C4 C3 C8 116.70(17) . . ?
C5 C4 C3 121.49(18) . . ?
C5 C4 H4 119.3 . . ?
C3 C4 H4 119.3 . . ?
C4 C5 C6 118.92(17) . . ?
C4 C5 C9 120.94(17) . . ?
C6 C5 C9 119.85(18) . . ?
C1 C6 C5 120.26(18) . . ?
C1 C6 H6 119.9 . . ?
C5 C6 H6 119.9 . . ?
O7 C7 C11 121.30(18) . . ?
O7 C7 C1 119.22(17) . . ?
C11 C7 C1 119.45(17) . . ?
O8 C8 C21 120.42(18) . . ?
O8 C8 C3 118.26(18) . . ?
C21 C8 C3 121.12(17) . . ?
O9 C9 C31 121.00(17) . . ?
O9 C9 C5 120.05(18) . . ?
C31 C9 C5 118.80(17) . . ?
C12 C11 C16 119.24(18) . . ?
C12 C11 C7 122.26(17) . . ?
C16 C11 C7 118.49(18) . . ?
C13 C12 C11 120.54(18) . . ?
C13 C12 H12 119.7 . . ?
C11 C12 H12 119.7 . . ?
C12 C13 C14 119.79(19) . . ?
C12 C13 C17 119.70(17) . . ?
C14 C13 C17 120.46(18) . . ?
C15 C14 C13 119.92(19) . . ?
C15 C14 H14 120.0 . . ?
C13 C14 H14 120.0 . . ?
C14 C15 C16 120.46(18) . . ?
C14 C15 H15 119.8 . . ?
C16 C15 H15 119.8 . . ?
C15 C16 C11 120.02(19) . . ?
C15 C16 H16 120.0 . . ?
C11 C16 H16 120.0 . . ?
O17 C17 O18 123.4(2) . . ?
O17 C17 C13 120.50(18) . . ?
O18 C17 C13 116.09(18) . . ?
C17 O18 H18 109.5 . . ?
C26 C21 C22 118.87(19) . . ?
C26 C21 C8 122.94(18) . . ?
C22 C21 C8 117.79(18) . . ?
C23 C22 C21 120.71(19) . . ?
C23 C22 H22 119.6 . . ?
C21 C22 H22 119.6 . . ?
C22 C23 C24 119.83(19) . . ?
C22 C23 C27 120.32(19) . . ?
C24 C23 C27 119.70(19) . . ?
C25 C24 C23 119.8(2) . . ?
C25 C24 H24 120.1 . . ?
C23 C24 H24 120.1 . . ?
C26 C25 C24 120.3(2) . . ?
C26 C25 H25 119.8 . . ?
C24 C25 H25 119.8 . . ?
C25 C26 C21 120.47(19) . . ?
C25 C26 H26 119.8 . . ?
C21 C26 H26 119.8 . . ?
O28 C27 O27 123.9(2) . . ?
O28 C27 C23 117.6(2) . . ?
O27 C27 C23 118.39(19) . . ?
C27 O28 H28 109.5 . . ?
C32 C31 C36 119.18(18) . . ?
C32 C31 C9 123.33(17) . . ?
C36 C31 C9 117.46(18) . . ?
C31 C32 C33 119.80(18) . . ?
C31 C32 H32 120.1 . . ?
C33 C32 H32 120.1 . . ?
C34 C33 C32 120.19(19) . . ?
C34 C33 C37 118.83(18) . . ?
C32 C33 C37 120.89(17) . . ?
C35 C34 C33 119.90(19) . . ?
C35 C34 H34 120.1 . . ?
C33 C34 H34 120.1 . . ?
C36 C35 C34 119.94(19) . . ?
C36 C35 H35 120.0 . . ?
C34 C35 H35 120.0 . . ?
C35 C36 C31 120.90(19) . . ?
C35 C36 H36 119.5 . . ?
C31 C36 H36 119.5 . . ?
O37 C37 O38 122.7(2) . . ?
O37 C37 C33 120.33(18) . . ?
O38 C37 C33 116.92(18) . . ?
C37 O38 H38 109.5 . . ?

loop_
_geom_bond_atom_site_label_1
_geom_bond_atom_site_label_2
_geom_bond_distance
_geom_bond_site_symmetry_2
_geom_bond_publ_flag
C1 C2 1.393(3) . ?
C1 C6 1.392(3) . ?
C1 C7 1.508(3) . ?
C2 C3 1.389(3) . ?
C2 H2 0.9500 . ?
C3 C4 1.391(3) . ?
C3 C8 1.497(3) . ?
C4 C5 1.389(3) . ?
C4 H4 0.9500 . ?
C5 C6 1.395(3) . ?
C5 C9 1.506(3) . ?
C6 H6 0.9500 . ?
C7 O7 1.224(2) . ?
C7 C11 1.493(3) . ?
C8 O8 1.221(2) . ?
C8 C21 1.488(3) . ?
C9 O9 1.220(2) . ?
C9 C31 1.496(3) . ?
C11 C12 1.390(3) . ?
C11 C16 1.400(3) . ?
C12 C13 1.384(3) . ?
C12 H12 0.9500 . ?
C13 C14 1.394(3) . ?
C13 C17 1.477(3) . ?
C14 C15 1.381(3) . ?
C14 H14 0.9500 . ?
C15 C16 1.382(3) . ?
C15 H15 0.9500 . ?
C16 H16 0.9500 . ?
C17 O17 1.252(2) . ?
C17 O18 1.289(2) . ?
O18 H18 0.8400 . ?
C21 C26 1.391(3) . ?
C21 C22 1.396(3) . ?
C22 C23 1.385(3) . ?
C22 H22 0.9500 . ?
C23 C24 1.390(3) . ?
C23 C27 1.476(3) . ?
C24 C25 1.386(3) . ?
C24 H24 0.9500 . ?
C25 C26 1.384(3) . ?
C25 H25 0.9500 . ?
C26 H26 0.9500 . ?
C27 O28 1.270(3) . ?
C27 O27 1.270(3) . ?
O28 H28 0.8400 . ?
C31 C32 1.385(3) . ?
C31 C36 1.396(3) . ?
C32 C33 1.392(3) . ?
C32 H32 0.9500 . ?
C33 C34 1.392(3) . ?
C33 C37 1.474(3) . ?
C34 C35 1.378(3) . ?
C34 H34 0.9500 . ?
C35 C36 1.376(3) . ?
C35 H35 0.9500 . ?
C36 H36 0.9500 . ?
C37 O37 1.241(3) . ?
C37 O38 1.292(2) . ?
O38 H38 0.8400 . ?

loop_
_geom_torsion_atom_site_label_1
_geom_torsion_atom_site_label_2
_geom_torsion_atom_site_label_3
_geom_torsion_atom_site_label_4
_geom_torsion
_geom_torsion_site_symmetry_1
_geom_torsion_site_symmetry_2
_geom_torsion_site_symmetry_3
_geom_torsion_site_symmetry_4
_geom_torsion_publ_flag
C6 C1 C2 C3 2.9(3) . . . . ?
C7 C1 C2 C3 -172.44(18) . . . . ?
C1 C2 C3 C4 -1.9(3) . . . . ?
C1 C2 C3 C8 175.11(19) . . . . ?
C2 C3 C4 C5 -1.8(3) . . . . ?
C8 C3 C4 C5 -179.02(18) . . . . ?
C3 C4 C5 C6 4.4(3) . . . . ?
C3 C4 C5 C9 178.10(19) . . . . ?
C2 C1 C6 C5 -0.3(3) . . . . ?
C7 C1 C6 C5 175.15(18) . . . . ?
C4 C5 C6 C1 -3.3(3) . . . . ?
C9 C5 C6 C1 -177.08(18) . . . . ?
C2 C1 C7 O7 129.5(2) . . . . ?
C6 C1 C7 O7 -45.9(3) . . . . ?
C2 C1 C7 C11 -48.9(3) . . . . ?
C6 C1 C7 C11 135.70(19) . . . . ?
C2 C3 C8 O8 -134.7(2) . . . . ?
C4 C3 C8 O8 42.3(3) . . . . ?
C2 C3 C8 C21 50.3(3) . . . . ?
C4 C3 C8 C21 -132.7(2) . . . . ?
C4 C5 C9 O9 -150.8(2) . . . . ?
C6 C5 C9 O9 22.9(3) . . . . ?
C4 C5 C9 C31 24.7(3) . . . . ?
C6 C5 C9 C31 -161.62(18) . . . . ?
O7 C7 C11 C12 166.2(2) . . . . ?
C1 C7 C11 C12 -15.4(3) . . . . ?
O7 C7 C11 C16 -13.1(3) . . . . ?
C1 C7 C11 C16 165.30(18) . . . . ?
C16 C11 C12 C13 -1.8(3) . . . . ?
C7 C11 C12 C13 178.88(19) . . . . ?
C11 C12 C13 C14 1.1(3) . . . . ?
C11 C12 C13 C17 -176.34(19) . . . . ?
C12 C13 C14 C15 0.6(3) . . . . ?
C17 C13 C14 C15 177.99(19) . . . . ?
C13 C14 C15 C16 -1.5(3) . . . . ?
C14 C15 C16 C11 0.7(3) . . . . ?
C12 C11 C16 C15 0.9(3) . . . . ?
C7 C11 C16 C15 -179.78(19) . . . . ?
C12 C13 C17 O17 -0.2(3) . . . . ?
C14 C13 C17 O17 -177.6(2) . . . . ?
C12 C13 C17 O18 178.9(2) . . . . ?
C14 C13 C17 O18 1.5(3) . . . . ?
O8 C8 C21 C26 -165.8(2) . . . . ?
C3 C8 C21 C26 9.1(3) . . . . ?
O8 C8 C21 C22 6.9(3) . . . . ?
C3 C8 C21 C22 -178.24(18) . . . . ?
C26 C21 C22 C23 0.2(3) . . . . ?
C8 C21 C22 C23 -172.83(19) . . . . ?
C21 C22 C23 C24 -0.8(3) . . . . ?
C21 C22 C23 C27 174.74(18) . . . . ?
C22 C23 C24 C25 0.7(3) . . . . ?
C27 C23 C24 C25 -174.82(19) . . . . ?
C23 C24 C25 C26 -0.1(3) . . . . ?
C24 C25 C26 C21 -0.5(3) . . . . ?
C22 C21 C26 C25 0.5(3) . . . . ?
C8 C21 C26 C25 173.08(19) . . . . ?
C22 C23 C27 O28 -176.01(19) . . . . ?
C24 C23 C27 O28 -0.5(3) . . . . ?
C22 C23 C27 O27 1.6(3) . . . . ?
C24 C23 C27 O27 177.1(2) . . . . ?
O9 C9 C31 C32 -149.9(2) . . . . ?
C5 C9 C31 C32 34.6(3) . . . . ?
O9 C9 C31 C36 32.1(3) . . . . ?
C5 C9 C31 C36 -143.42(19) . . . . ?
C36 C31 C32 C33 2.4(3) . . . . ?
C9 C31 C32 C33 -175.56(19) . . . . ?
C31 C32 C33 C34 0.1(3) . . . . ?
C31 C32 C33 C37 176.58(19) . . . . ?
C32 C33 C34 C35 -1.6(3) . . . . ?
C37 C33 C34 C35 -178.1(2) . . . . ?
C33 C34 C35 C36 0.5(3) . . . . ?
C34 C35 C36 C31 2.1(3) . . . . ?
C32 C31 C36 C35 -3.5(3) . . . . ?
C9 C31 C36 C35 174.54(19) . . . . ?
C34 C33 C37 O37 -5.0(3) . . . . ?
C32 C33 C37 O37 178.5(2) . . . . ?
C34 C33 C37 O38 173.3(2) . . . . ?
C32 C33 C37 O38 -3.2(3) . . . . ?

loop_
_cod_related_entry_id
_cod_related_entry_database
_cod_related_entry_code
1 ChemSpider 30653615
